data_4345735
loop_
_publ_author_name
'Cheung, Wai-Man'
'Chiu, Wai-Hang'
'de Vere-Tucker, Matthew'
'Sung, Herman H.-Y.'
'Williams, Ian D.'
'Leung, Wa-Hung'

_publ_section_title
;
 Heterobimetallic Nitrido Complexes of Group 8 Metalloporphyrins
;
_journal_name_full 'Inorganic Chemistry'
_journal_paper_doi 10.1021/acs.inorgchem.7b00281
_journal_year 2017
_chemical_formula_moiety 'C66 H68 Cl2 Co Fe N6 O9 P3 Ru, C4 H10 O'
_chemical_formula_sum 'C70 H78 Cl2 Co Fe N6 O10 P3 Ru'
_chemical_formula_weight 1543.04
_chemical_name_systematic
;
 ? 
;
_space_group_crystal_system triclinic
_space_group_IT_number 2
_space_group_name_Hall '-P 1'
_space_group_name_H-M_alt 'P -1'
_symmetry_space_group_name_Hall '-P 1'
_symmetry_space_group_name_H-M 'P -1'
_atom_sites_solution_hydrogens geom
_atom_sites_solution_primary iterative
_audit_creation_date 2016-04-20
_audit_creation_method
;
Olex2 1.2
(compiled 2016.02.19 svn.r3266 for OlexSys, GUI svn.r5155)
;
_cell_angle_alpha 85.814(3)
_cell_angle_beta 81.328(3)
_cell_angle_gamma 79.174(3)
_cell_formula_units_Z 2
_cell_length_a 13.0815(5)
_cell_length_b 13.5417(5)
_cell_length_c 20.0834(8)
_cell_measurement_reflns_used 7821
_cell_measurement_temperature 100.01(10)
_cell_measurement_theta_max 75.2840
_cell_measurement_theta_min 4.5720
_cell_volume 3450.8(2)
_computing_cell_refinement
;
CrysAlisPro, Agilent Technologies,
Version 1.171.37.35 (release 13-08-2014 CrysAlis171 .NET)
(compiled Aug 13 2014,18:06:01)
;
_computing_data_collection
;
CrysAlisPro, Agilent Technologies,
Version 1.171.37.35 (release 13-08-2014 CrysAlis171 .NET)
(compiled Aug 13 2014,18:06:01)
;
_computing_data_reduction
;
CrysAlisPro, Agilent Technologies,
Version 1.171.37.35 (release 13-08-2014 CrysAlis171 .NET)
(compiled Aug 13 2014,18:06:01)
;
_computing_molecular_graphics 'Olex2 (Dolomanov et al., 2009)'
_computing_publication_material 'Olex2 (Dolomanov et al., 2009)'
_computing_structure_refinement 'ShelXL (Sheldrick, 2015)'
_computing_structure_solution
;
Superflip (Palatinus & Chapuis, 2007;Palatinus & van der Lee, 2008;
Palatinus et al., 2012)
;
_diffrn_ambient_environment N~2~
_diffrn_ambient_temperature 100.01(10)
_diffrn_detector 'CCD plate'
_diffrn_detector_area_resol_mean 10.3587
_diffrn_detector_type Atlas
_diffrn_measured_fraction_theta_full 0.985
_diffrn_measured_fraction_theta_max 0.985
_diffrn_measurement_details
;
#__ type_ start__ end____ width___ exp.time_
  1 omega   41.00  115.00   1.0000   20.0000
omega____ theta____ kappa____ phi______ frames
    -      110.5703 -111.0000   30.0000 74

#__ type_ start__ end____ width___ exp.time_
  2 omega  -64.00   33.00   1.0000    5.0000
omega____ theta____ kappa____ phi______ frames
    -      -40.6953   57.0000   60.0000 97

#__ type_ start__ end____ width___ exp.time_
  3 omega   34.00   83.00   1.0000    5.0000
omega____ theta____ kappa____ phi______ frames
    -       40.6953  -99.0000   90.0000 49

#__ type_ start__ end____ width___ exp.time_
  4 omega   36.00  139.00   1.0000   20.0000
omega____ theta____ kappa____ phi______ frames
    -      110.5703  -61.0000   30.0000 103

#__ type_ start__ end____ width___ exp.time_
  5 omega   53.00  176.00   1.0000   20.0000
omega____ theta____ kappa____ phi______ frames
    -      110.5703   15.0000  120.0000 123

#__ type_ start__ end____ width___ exp.time_
  6 omega  103.00  175.00   1.0000   20.0000
omega____ theta____ kappa____ phi______ frames
    -      110.5703  111.0000    0.0000 72

#__ type_ start__ end____ width___ exp.time_
  7 omega   93.00  178.00   1.0000   20.0000
omega____ theta____ kappa____ phi______ frames
    -      110.5703   45.0000 -180.0000 85

#__ type_ start__ end____ width___ exp.time_
  8 omega   73.00  149.00   1.0000   20.0000
omega____ theta____ kappa____ phi______ frames
    -      110.5703  178.0000   30.0000 76

#__ type_ start__ end____ width___ exp.time_
  9 omega   34.00   86.00   1.0000   20.0000
omega____ theta____ kappa____ phi______ frames
    -      110.5703  -30.0000  -90.0000 52

#__ type_ start__ end____ width___ exp.time_
 10 omega   51.00   90.00   1.0000   20.0000
omega____ theta____ kappa____ phi______ frames
    -      110.5703  -30.0000 -180.0000 39

#__ type_ start__ end____ width___ exp.time_
 11 omega   39.00  114.00   1.0000   20.0000
omega____ theta____ kappa____ phi______ frames
    -      110.5703 -111.0000 -150.0000 75

#__ type_ start__ end____ width___ exp.time_
 12 omega -109.00  -13.00   1.0000    5.0000
omega____ theta____ kappa____ phi______ frames
    -      -40.6953  -57.0000  -90.0000 96

#__ type_ start__ end____ width___ exp.time_
 13 omega -115.00  -11.00   1.0000    5.0000
omega____ theta____ kappa____ phi______ frames
    -      -40.6953  -57.0000 -180.0000 104
;
_diffrn_measurement_device 'kappa diffractometer'
_diffrn_measurement_device_type 'SuperNova, Dual, Cu at zero, Atlas'
_diffrn_measurement_method '\w scans'
_diffrn_orient_matrix_UB_11 0.0622154000
_diffrn_orient_matrix_UB_12 0.0405983000
_diffrn_orient_matrix_UB_13 0.0479419000
_diffrn_orient_matrix_UB_21 -0.0805727000
_diffrn_orient_matrix_UB_22 -0.0236714000
_diffrn_orient_matrix_UB_23 0.0604860000
_diffrn_orient_matrix_UB_31 0.0655775000
_diffrn_orient_matrix_UB_32 -0.1059979000
_diffrn_orient_matrix_UB_33 0.0087637000
_diffrn_radiation_monochromator mirror
_diffrn_radiation_probe x-ray
_diffrn_radiation_type CuK\a
_diffrn_radiation_wavelength 1.54184
_diffrn_reflns_av_R_equivalents 0.0504
_diffrn_reflns_av_unetI/netI 0.0786
_diffrn_reflns_limit_h_max 15
_diffrn_reflns_limit_h_min -12
_diffrn_reflns_limit_k_max 15
_diffrn_reflns_limit_k_min -16
_diffrn_reflns_limit_l_max 23
_diffrn_reflns_limit_l_min -23
_diffrn_reflns_number 19603
_diffrn_reflns_theta_full 66.500
_diffrn_reflns_theta_max 66.999
_diffrn_reflns_theta_min 3.919
_diffrn_source 'sealed X-ray tube'
_diffrn_source_current 0.80
_diffrn_source_power 0.040
_diffrn_source_target Cu
_diffrn_source_type 'SuperNova (Cu) X-ray Source'
_diffrn_source_voltage 50
_exptl_absorpt_coefficient_mu 7.154
_exptl_absorpt_correction_T_max 1.00000
_exptl_absorpt_correction_T_min 0.65801
_exptl_absorpt_correction_type multi-scan
_exptl_absorpt_process_details
;
CrysAlisPro, Agilent Technologies,
Version 1.171.37.35 (release 13-08-2014 CrysAlis171 .NET)
(compiled Aug 13 2014,18:06:01)
Empirical absorption correction using spherical harmonics,
 implemented in SCALE3 ABSPACK scaling algorithm.
;
_exptl_crystal_colour red
_exptl_crystal_colour_primary red
_exptl_crystal_density_diffrn 1.485
_exptl_crystal_density_method 'not measured'
_exptl_crystal_description plate
_exptl_crystal_F_000 1592
_exptl_crystal_size_max 0.15
_exptl_crystal_size_mid 0.13
_exptl_crystal_size_min 0.02
_refine_diff_density_max 1.033
_refine_diff_density_min -0.704
_refine_diff_density_rms 0.098
_refine_ls_extinction_method none
_refine_ls_goodness_of_fit_ref 1.003
_refine_ls_hydrogen_treatment constr
_refine_ls_matrix_type full
_refine_ls_number_parameters 855
_refine_ls_number_reflns 12128
_refine_ls_number_restraints 30
_refine_ls_restrained_S_all 1.013
_refine_ls_R_factor_all 0.0603
_refine_ls_R_factor_gt 0.0456
_refine_ls_shift/su_max 0.001
_refine_ls_shift/su_mean 0.000
_refine_ls_structure_factor_coef Fsqd
_refine_ls_weighting_details 'w=1/[\s^2^(Fo^2^)+(0.0525P)^2^] where P=(Fo^2^+2Fc^2^)/3'
_refine_ls_weighting_scheme calc
_refine_ls_wR_factor_gt 0.1084
_refine_ls_wR_factor_ref 0.1163
_reflns_Friedel_coverage 0.000
_reflns_number_gt 9860
_reflns_number_total 12128
_reflns_threshold_expression 'I > 2\s(I)'
_cod_data_source_file ic7b00281_si_003.cif
_cod_data_source_block wai178cult
_cod_database_code 4345735
_chemical_oxdiff_formula 'Fe Ru N4 ph8 Co Et6 O9 P3 Cl2'
_shelx_space_group_comment
;
The symmetry employed for this shelxl refinement is uniquely defined
by the following loop, which should always be used as a source of
symmetry information in preference to the above space-group names.
They are only intended as comments.
;
_reflns_odcompleteness_completeness 98.63
_reflns_odcompleteness_iscentric 1
_reflns_odcompleteness_theta 68.13
_olex2_refinement_description
;
1. Fixed Uiso
 At 1.2 times of:
  All C(H) groups, All C(H,H) groups
 At 1.5 times of:
  All C(H,H,H) groups
2. Uiso/Uaniso restraints and constraints
Uanis(C4) \\sim Ueq, Uanis(C5) \\sim Ueq, Uanis(C2) \\sim Ueq, Uanis(C1) \\sim
Ueq, Uanis(C3) \\sim Ueq: with sigma of 0.008 and sigma for terminal atoms of
0.002
3.a Secondary CH2 refined with riding coordinates:
 C11(H11A,H11B), C13(H13A,H13B), C15(H15A,H15B), C17(H17A,H17B), C19(H19A,
 H19B), C21(H21A,H21B), C2S(H2SA,H2SB), C4S(H4SA,H4SB)
3.b Aromatic/amide H refined with riding coordinates:
 C1(H1), C2(H2), C3(H3), C4(H4), C5(H5), C6(H6), C7(H7), C8(H8), C9(H9),
 C10(H10), C32(H32), C33(H33), C37(H37), C38(H38), C42(H42), C43(H43), C47(H47),
  C48(H48), C52(H52), C53(H53), C54(H54), C55(H55), C56(H56), C62(H62),
 C63(H63), C64(H64), C65(H65), C66(H66), C72(H72), C73(H73), C74(H74), C75(H75),
  C76(H76), C82(H82), C83(H83), C84(H84), C85(H85), C86(H86)
3.c Idealised Me refined as rotating group:
 C12(H12A,H12B,H12C), C14(H14A,H14B,H14C), C16(H16A,H16B,H16C), C18(H18A,H18B,
 H18C), C20(H20A,H20B,H20C), C22(H22A,H22B,H22C), C1S(H1SA,H1SB,H1SC), C5S(H5SA,
 H5SB,H5SC)
;
_shelx_shelxl_version_number 2014/7
_olex2_date_sample_data_collection 2016-01-25
_olex2_submission_special_instructions 'No special instructions were received'

loop_
_space_group_symop_operation_xyz
'x, y, z'
'-x, -y, -z'

loop_
_atom_site_label
_atom_site_type_symbol
_atom_site_fract_x
_atom_site_fract_y
_atom_site_fract_z
_atom_site_U_iso_or_equiv
_atom_site_adp_type
_atom_site_occupancy
_atom_site_site_symmetry_order
_atom_site_calc_flag
_atom_site_refinement_flags_posn
_atom_site_refinement_flags_adp
Ru1 Ru 0.37134(2) 0.59690(2) 0.32523(2) 0.01271(8) Uani 1 1 d . .
Co1 Co 0.48014(5) 0.33546(4) 0.23608(3) 0.01645(14) Uani 1 1 d . .
Fe1 Fe 0.24529(4) 0.82149(4) 0.26891(3) 0.01214(12) Uani 1 1 d . .
Cl1 Cl 0.47553(7) 0.67229(7) 0.38373(5) 0.02192(19) Uani 1 1 d . .
Cl2 Cl 0.24745(7) 0.59328(6) 0.42108(4) 0.02023(18) Uani 1 1 d . .
P1 P 0.31644(7) 0.40623(7) 0.25644(5) 0.01599(19) Uani 1 1 d . .
P2 P 0.49651(7) 0.35750(7) 0.33865(5) 0.01629(19) Uani 1 1 d . .
P3 P 0.53298(7) 0.47664(7) 0.20560(5) 0.01639(19) Uani 1 1 d . .
O1 O 0.2512(2) 0.3983(2) 0.19580(14) 0.0223(6) Uani 1 1 d . .
O2 O 0.2576(2) 0.3386(2) 0.31217(14) 0.0213(6) Uani 1 1 d . .
O3 O 0.4569(2) 0.27071(19) 0.38854(14) 0.0190(5) Uani 1 1 d . .
O4 O 0.6199(2) 0.33769(19) 0.34344(14) 0.0212(6) Uani 1 1 d . .
O5 O 0.6596(2) 0.4633(2) 0.19654(15) 0.0218(6) Uani 1 1 d . .
O6 O 0.5126(2) 0.50337(19) 0.12949(14) 0.0212(6) Uani 1 1 d . .
O7 O 0.2893(2) 0.51569(19) 0.27448(14) 0.0177(5) Uani 1 1 d . .
O8 O 0.4438(2) 0.45733(19) 0.36704(14) 0.0198(5) Uani 1 1 d . .
O9 O 0.4928(2) 0.57042(19) 0.24639(14) 0.0186(5) Uani 1 1 d . .
N1 N 0.3278(2) 0.8342(2) 0.17681(15) 0.0143(6) Uani 1 1 d . .
N2 N 0.1386(2) 0.7656(2) 0.22861(16) 0.0138(6) Uani 1 1 d . .
N3 N 0.1543(2) 0.8234(2) 0.35775(15) 0.0143(6) Uani 1 1 d . .
N4 N 0.3463(2) 0.8875(2) 0.30663(16) 0.0141(6) Uani 1 1 d . .
N5 N 0.1573(2) 0.9681(2) 0.25091(16) 0.0161(6) Uani 1 1 d . .
N6 N 0.3106(2) 0.7078(2) 0.29173(15) 0.0149(6) Uani 1 1 d . .
C1 C 0.6121(4) 0.2388(3) 0.1928(3) 0.0393(12) Uani 1 1 d . U
H1 H 0.6822 0.2498 0.1903 0.047 Uiso 1 1 calc R .
C2 C 0.5470(6) 0.2701(3) 0.1449(3) 0.0494(15) Uani 1 1 d . U
H2 H 0.5652 0.3058 0.1036 0.059 Uiso 1 1 calc R .
C3 C 0.4536(5) 0.2424(5) 0.1655(4) 0.0618(19) Uani 1 1 d . U
H3 H 0.3950 0.2551 0.1413 0.074 Uiso 1 1 calc R .
C4 C 0.4569(5) 0.1913(4) 0.2291(4) 0.0602(19) Uani 1 1 d . U
H4 H 0.4016 0.1641 0.2558 0.072 Uiso 1 1 calc R .
C5 C 0.5590(5) 0.1888(3) 0.2454(2) 0.0421(13) Uani 1 1 d . U
H5 H 0.5858 0.1584 0.2848 0.051 Uiso 1 1 calc R .
C6 C 0.0501(3) 0.9864(3) 0.2625(2) 0.0264(9) Uani 1 1 d . .
H6 H 0.0147 0.9314 0.2755 0.032 Uiso 1 1 calc R .
C7 C -0.0084(4) 1.0805(4) 0.2561(3) 0.0480(14) Uani 1 1 d . .
H7 H -0.0829 1.0895 0.2614 0.058 Uiso 1 1 calc R .
C8 C 0.0421(4) 1.1632(4) 0.2416(3) 0.0436(12) Uani 1 1 d . .
H8 H 0.0028 1.2296 0.2395 0.052 Uiso 1 1 calc R .
C9 C 0.1514(4) 1.1460(4) 0.2306(3) 0.0413(12) Uani 1 1 d . .
H9 H 0.1882 1.2005 0.2196 0.050 Uiso 1 1 calc R .
C10 C 0.2051(3) 1.0496(3) 0.2357(2) 0.0237(8) Uani 1 1 d . .
H10 H 0.2797 1.0388 0.2284 0.028 Uiso 1 1 calc R .
C11 C 0.2482(3) 0.4719(3) 0.1402(2) 0.0273(9) Uani 1 1 d . .
H11A H 0.3184 0.4668 0.1128 0.033 Uiso 1 1 calc R .
H11B H 0.2269 0.5407 0.1570 0.033 Uiso 1 1 calc R .
C12 C 0.1686(4) 0.4497(4) 0.0981(3) 0.0386(11) Uani 1 1 d . .
H12A H 0.1606 0.5010 0.0614 0.058 Uiso 1 1 calc GR .
H12B H 0.1007 0.4504 0.1266 0.058 Uiso 1 1 calc GR .
H12C H 0.1932 0.3832 0.0793 0.058 Uiso 1 1 calc GR .
C13 C 0.1461(3) 0.3754(3) 0.3349(3) 0.0313(10) Uani 1 1 d . .
H13A H 0.1049 0.3748 0.2975 0.038 Uiso 1 1 calc R .
H13B H 0.1361 0.4455 0.3491 0.038 Uiso 1 1 calc R .
C14 C 0.1090(4) 0.3093(5) 0.3928(3) 0.0441(13) Uani 1 1 d . .
H14A H 0.1291 0.2388 0.3807 0.066 Uiso 1 1 calc GR .
H14B H 0.0323 0.3265 0.4034 0.066 Uiso 1 1 calc GR .
H14C H 0.1412 0.3192 0.4322 0.066 Uiso 1 1 calc GR .
C15 C 0.3823(3) 0.2937(3) 0.4499(2) 0.0227(8) Uani 1 1 d . .
H15A H 0.3227 0.3467 0.4399 0.027 Uiso 1 1 calc R .
H15B H 0.4173 0.3176 0.4844 0.027 Uiso 1 1 calc R .
C16 C 0.3444(4) 0.1983(3) 0.4745(2) 0.0299(9) Uani 1 1 d . .
H16A H 0.3169 0.1716 0.4381 0.045 Uiso 1 1 calc GR .
H16B H 0.2885 0.2119 0.5128 0.045 Uiso 1 1 calc GR .
H16C H 0.4028 0.1489 0.4887 0.045 Uiso 1 1 calc GR .
C17 C 0.6519(3) 0.3508(3) 0.4092(2) 0.0261(9) Uani 1 1 d . .
H17A H 0.6131 0.3130 0.4454 0.031 Uiso 1 1 calc R .
H17B H 0.6363 0.4228 0.4197 0.031 Uiso 1 1 calc R .
C18 C 0.7674(3) 0.3119(3) 0.4047(2) 0.0298(9) Uani 1 1 d . .
H18A H 0.8054 0.3536 0.3716 0.045 Uiso 1 1 calc GR .
H18B H 0.7827 0.2422 0.3907 0.045 Uiso 1 1 calc GR .
H18C H 0.7898 0.3143 0.4489 0.045 Uiso 1 1 calc GR .
C19 C 0.7119(3) 0.5068(3) 0.2430(2) 0.0241(8) Uani 1 1 d . .
H19A H 0.6769 0.4985 0.2898 0.029 Uiso 1 1 calc R .
H19B H 0.7093 0.5795 0.2317 0.029 Uiso 1 1 calc R .
C20 C 0.8247(3) 0.4520(4) 0.2362(2) 0.0312(10) Uani 1 1 d . .
H20A H 0.8577 0.4588 0.1893 0.047 Uiso 1 1 calc GR .
H20B H 0.8263 0.3806 0.2492 0.047 Uiso 1 1 calc GR .
H20C H 0.8632 0.4813 0.2657 0.047 Uiso 1 1 calc GR .
C21 C 0.5288(4) 0.6030(3) 0.1017(2) 0.0297(9) Uani 1 1 d . .
H21A H 0.5820 0.6258 0.1243 0.036 Uiso 1 1 calc R .
H21B H 0.4622 0.6518 0.1102 0.036 Uiso 1 1 calc R .
C22 C 0.5653(4) 0.5994(4) 0.0276(2) 0.0341(10) Uani 1 1 d . .
H22A H 0.5105 0.5813 0.0050 0.051 Uiso 1 1 calc GR .
H22B H 0.6296 0.5490 0.0193 0.051 Uiso 1 1 calc GR .
H22C H 0.5796 0.6656 0.0100 0.051 Uiso 1 1 calc GR .
C31 C 0.4266(3) 0.8578(3) 0.1613(2) 0.0173(7) Uani 1 1 d . .
C32 C 0.4598(3) 0.8542(3) 0.0901(2) 0.0191(8) Uani 1 1 d . .
H32 H 0.5260 0.8649 0.0671 0.023 Uiso 1 1 calc R .
C33 C 0.3804(3) 0.8329(3) 0.0619(2) 0.0191(8) Uani 1 1 d . .
H33 H 0.3786 0.8284 0.0151 0.023 Uiso 1 1 calc R .
C34 C 0.2976(3) 0.8181(3) 0.11654(19) 0.0179(7) Uani 1 1 d . .
C35 C 0.2068(3) 0.7850(3) 0.10809(19) 0.0175(7) Uani 1 1 d . .
C36 C 0.1362(3) 0.7550(3) 0.16143(19) 0.0168(7) Uani 1 1 d . .
C37 C 0.0547(3) 0.7008(3) 0.1540(2) 0.0202(8) Uani 1 1 d . .
H37 H 0.0356 0.6848 0.1128 0.024 Uiso 1 1 calc R .
C38 C 0.0100(3) 0.6768(3) 0.2167(2) 0.0190(7) Uani 1 1 d . .
H38 H -0.0445 0.6385 0.2278 0.023 Uiso 1 1 calc R .
C39 C 0.0599(3) 0.7198(3) 0.26347(19) 0.0160(7) Uani 1 1 d . .
C40 C 0.0278(3) 0.7220(3) 0.33263(19) 0.0161(7) Uani 1 1 d . .
C41 C 0.0710(3) 0.7737(3) 0.37550(19) 0.0153(7) Uani 1 1 d . .
C42 C 0.0312(3) 0.7850(3) 0.44579(19) 0.0161(7) Uani 1 1 d . .
H42 H -0.0266 0.7588 0.4703 0.019 Uiso 1 1 calc R .
C43 C 0.0921(3) 0.8400(3) 0.47037(19) 0.0159(7) Uani 1 1 d . .
H43 H 0.0841 0.8605 0.5154 0.019 Uiso 1 1 calc R .
C44 C 0.1705(3) 0.8619(3) 0.41670(18) 0.0144(7) Uani 1 1 d . .
C45 C 0.2545(3) 0.9087(3) 0.42240(19) 0.0157(7) Uani 1 1 d . .
C46 C 0.3373(3) 0.9179(3) 0.37138(19) 0.0161(7) Uani 1 1 d . .
C47 C 0.4285(3) 0.9583(3) 0.3791(2) 0.0191(8) Uani 1 1 d . .
H47 H 0.4401 0.9879 0.4181 0.023 Uiso 1 1 calc R .
C48 C 0.4944(3) 0.9463(3) 0.3211(2) 0.0195(8) Uani 1 1 d . .
H48 H 0.5623 0.9639 0.3120 0.023 Uiso 1 1 calc R .
C49 C 0.4435(3) 0.9021(3) 0.27517(19) 0.0150(7) Uani 1 1 d . .
C50 C 0.4837(3) 0.8871(3) 0.2076(2) 0.0169(7) Uani 1 1 d . .
C51 C 0.5917(3) 0.9088(3) 0.18334(19) 0.0172(7) Uani 1 1 d . .
C52 C 0.6791(3) 0.8498(3) 0.2076(2) 0.0250(8) Uani 1 1 d . .
H52 H 0.6702 0.7948 0.2387 0.030 Uiso 1 1 calc R .
C53 C 0.7787(3) 0.8712(4) 0.1865(2) 0.0322(10) Uani 1 1 d . .
H53 H 0.8377 0.8306 0.2031 0.039 Uiso 1 1 calc R .
C54 C 0.7931(3) 0.9517(3) 0.1410(2) 0.0294(9) Uani 1 1 d . .
H54 H 0.8615 0.9665 0.1271 0.035 Uiso 1 1 calc R .
C55 C 0.7065(3) 1.0106(3) 0.1161(2) 0.0247(8) Uani 1 1 d . .
H55 H 0.7159 1.0652 0.0847 0.030 Uiso 1 1 calc R .
C56 C 0.6063(3) 0.9894(3) 0.1373(2) 0.0187(7) Uani 1 1 d . .
H56 H 0.5475 1.0299 0.1204 0.022 Uiso 1 1 calc R .
C61 C 0.1838(3) 0.7730(3) 0.0382(2) 0.0211(8) Uani 1 1 d . .
C62 C 0.2321(3) 0.6893(3) 0.0027(2) 0.0270(9) Uani 1 1 d . .
H62 H 0.2839 0.6408 0.0212 0.032 Uiso 1 1 calc R .
C63 C 0.2052(4) 0.6754(4) -0.0606(2) 0.0340(10) Uani 1 1 d . .
H63 H 0.2379 0.6172 -0.0845 0.041 Uiso 1 1 calc R .
C64 C 0.1309(4) 0.7466(4) -0.0881(2) 0.0365(11) Uani 1 1 d . .
H64 H 0.1124 0.7371 -0.1308 0.044 Uiso 1 1 calc R .
C65 C 0.0835(4) 0.8317(4) -0.0534(2) 0.0333(10) Uani 1 1 d . .
H65 H 0.0335 0.8813 -0.0727 0.040 Uiso 1 1 calc R .
C66 C 0.1096(3) 0.8446(3) 0.0100(2) 0.0271(9) Uani 1 1 d . .
H66 H 0.0763 0.9027 0.0339 0.033 Uiso 1 1 calc R .
C71 C -0.0601(3) 0.6694(3) 0.36283(19) 0.0171(7) Uani 1 1 d . .
C72 C -0.0418(3) 0.5884(3) 0.4088(2) 0.0231(8) Uani 1 1 d . .
H72 H 0.0272 0.5655 0.4197 0.028 Uiso 1 1 calc R .
C73 C -0.1235(4) 0.5406(3) 0.4391(2) 0.0279(9) Uani 1 1 d . .
H73 H -0.1101 0.4854 0.4706 0.033 Uiso 1 1 calc R .
C74 C -0.2244(3) 0.5736(3) 0.4234(2) 0.0293(9) Uani 1 1 d . .
H74 H -0.2801 0.5410 0.4442 0.035 Uiso 1 1 calc R .
C75 C -0.2441(3) 0.6544(3) 0.3771(2) 0.0276(9) Uani 1 1 d . .
H75 H -0.3131 0.6767 0.3661 0.033 Uiso 1 1 calc R .
C76 C -0.1625(3) 0.7022(3) 0.3472(2) 0.0214(8) Uani 1 1 d . .
H76 H -0.1761 0.7575 0.3159 0.026 Uiso 1 1 calc R .
C81 C 0.2605(3) 0.9418(3) 0.49082(19) 0.0165(7) Uani 1 1 d . .
C82 C 0.3455(3) 0.9007(3) 0.5244(2) 0.0178(7) Uani 1 1 d . .
H82 H 0.4010 0.8530 0.5028 0.021 Uiso 1 1 calc R .
C83 C 0.3505(3) 0.9284(3) 0.5887(2) 0.0237(8) Uani 1 1 d . .
H83 H 0.4094 0.9002 0.6107 0.028 Uiso 1 1 calc R .
C84 C 0.2690(3) 0.9974(3) 0.6212(2) 0.0220(8) Uani 1 1 d . .
H84 H 0.2717 1.0158 0.6656 0.026 Uiso 1 1 calc R .
C85 C 0.1839(3) 1.0392(3) 0.5885(2) 0.0220(8) Uani 1 1 d . .
H85 H 0.1281 1.0861 0.6106 0.026 Uiso 1 1 calc R .
C86 C 0.1798(3) 1.0129(3) 0.5237(2) 0.0188(7) Uani 1 1 d . .
H86 H 0.1220 1.0431 0.5012 0.023 Uiso 1 1 calc R .
C1S C 0.6878(5) 0.9035(4) -0.0594(3) 0.0472(13) Uani 1 1 d . .
H1SA H 0.7035 0.9543 -0.0948 0.071 Uiso 1 1 calc GR .
H1SB H 0.6426 0.9364 -0.0209 0.071 Uiso 1 1 calc GR .
H1SC H 0.6517 0.8559 -0.0769 0.071 Uiso 1 1 calc GR .
C2S C 0.7874(4) 0.8485(4) -0.0374(2) 0.0372(11) Uani 1 1 d . .
H2SA H 0.8366 0.8215 -0.0770 0.045 Uiso 1 1 calc R .
H2SB H 0.8208 0.8950 -0.0156 0.045 Uiso 1 1 calc R .
O3S O 0.7651(3) 0.7680(3) 0.00904(18) 0.0366(7) Uani 1 1 d . .
C4S C 0.8566(4) 0.7166(4) 0.0349(3) 0.0393(11) Uani 1 1 d . .
H4SA H 0.8878 0.7642 0.0573 0.047 Uiso 1 1 calc R .
H4SB H 0.9094 0.6870 -0.0023 0.047 Uiso 1 1 calc R .
C5S C 0.8271(5) 0.6353(4) 0.0845(3) 0.0437(12) Uani 1 1 d . .
H5SA H 0.8056 0.5835 0.0608 0.066 Uiso 1 1 calc GR .
H5SB H 0.7687 0.6640 0.1180 0.066 Uiso 1 1 calc GR .
H5SC H 0.8876 0.6051 0.1071 0.066 Uiso 1 1 calc GR .

loop_
_atom_site_aniso_label
_atom_site_aniso_U_11
_atom_site_aniso_U_22
_atom_site_aniso_U_33
_atom_site_aniso_U_23
_atom_site_aniso_U_13
_atom_site_aniso_U_12
Ru1 0.01019(13) 0.01089(13) 0.01695(14) -0.00141(10) -0.00115(10) -0.00194(9)
Co1 0.0167(3) 0.0120(3) 0.0202(3) -0.0025(2) -0.0004(2) -0.0023(2)
Fe1 0.0100(3) 0.0115(3) 0.0149(3) -0.0009(2) -0.0002(2) -0.0028(2)
Cl1 0.0164(4) 0.0187(4) 0.0333(5) -0.0061(4) -0.0098(4) -0.0029(3)
Cl2 0.0202(4) 0.0192(4) 0.0187(4) 0.0004(3) 0.0020(3) -0.0013(3)
P1 0.0162(4) 0.0142(4) 0.0185(4) -0.0014(3) -0.0017(3) -0.0052(3)
P2 0.0167(4) 0.0113(4) 0.0209(4) 0.0001(3) -0.0038(4) -0.0018(3)
P3 0.0134(4) 0.0132(4) 0.0215(5) -0.0022(4) 0.0017(3) -0.0025(3)
O1 0.0247(14) 0.0188(13) 0.0260(14) -0.0015(11) -0.0072(12) -0.0073(11)
O2 0.0181(13) 0.0188(13) 0.0262(14) 0.0029(11) 0.0013(11) -0.0065(10)
O3 0.0198(13) 0.0152(12) 0.0194(13) -0.0016(10) 0.0010(11) 0.0005(10)
O4 0.0198(13) 0.0179(13) 0.0257(14) 0.0018(11) -0.0057(11) -0.0021(10)
O5 0.0126(12) 0.0219(13) 0.0294(15) -0.0074(11) 0.0041(11) -0.0028(10)
O6 0.0211(13) 0.0154(12) 0.0257(14) -0.0009(11) 0.0005(11) -0.0025(10)
O7 0.0159(12) 0.0156(12) 0.0233(13) -0.0037(10) -0.0044(10) -0.0046(10)
O8 0.0231(13) 0.0160(13) 0.0207(13) 0.0025(11) -0.0103(11) 0.0000(10)
O9 0.0179(13) 0.0146(12) 0.0214(13) -0.0054(11) 0.0046(10) -0.0024(10)
N1 0.0141(14) 0.0119(13) 0.0168(15) -0.0027(12) 0.0012(12) -0.0037(11)
N2 0.0103(14) 0.0133(14) 0.0173(15) 0.0017(12) -0.0015(11) -0.0024(11)
N3 0.0126(14) 0.0173(14) 0.0129(14) -0.0056(12) 0.0009(11) -0.0024(11)
N4 0.0109(14) 0.0113(13) 0.0199(15) -0.0020(12) 0.0012(12) -0.0034(11)
N5 0.0153(15) 0.0144(14) 0.0177(15) 0.0008(12) -0.0011(12) -0.0019(11)
N6 0.0106(14) 0.0218(16) 0.0145(14) -0.0087(12) 0.0000(11) -0.0073(12)
C1 0.029(2) 0.024(2) 0.060(3) -0.022(2) 0.011(2) -0.0010(17)
C2 0.093(4) 0.017(2) 0.030(2) -0.0096(19) 0.001(3) 0.006(2)
C3 0.059(3) 0.049(3) 0.081(4) -0.044(3) -0.039(3) 0.020(3)
C4 0.046(3) 0.030(2) 0.099(4) -0.042(3) 0.046(3) -0.024(2)
C5 0.071(3) 0.016(2) 0.029(2) -0.0094(18) -0.005(2) 0.020(2)
C6 0.0181(19) 0.024(2) 0.037(2) 0.0019(18) -0.0064(17) -0.0019(16)
C7 0.026(2) 0.036(3) 0.076(4) 0.007(3) -0.002(3) 0.001(2)
C8 0.043(3) 0.030(2) 0.055(3) -0.002(2) -0.010(2) 0.002(2)
C9 0.041(3) 0.032(2) 0.052(3) -0.002(2) -0.009(2) -0.007(2)
C10 0.0210(19) 0.0207(19) 0.030(2) -0.0007(17) -0.0045(16) -0.0048(15)
C11 0.030(2) 0.029(2) 0.026(2) 0.0003(17) -0.0080(18) -0.0080(17)
C12 0.044(3) 0.043(3) 0.035(2) 0.001(2) -0.020(2) -0.010(2)
C13 0.016(2) 0.029(2) 0.044(3) 0.002(2) 0.0067(18) -0.0036(16)
C14 0.026(2) 0.066(3) 0.038(3) 0.013(3) 0.008(2) -0.018(2)
C15 0.025(2) 0.0217(19) 0.0200(19) -0.0042(16) 0.0028(16) -0.0040(15)
C16 0.033(2) 0.027(2) 0.028(2) -0.0022(18) 0.0066(18) -0.0073(18)
C17 0.027(2) 0.0198(19) 0.032(2) 0.0047(17) -0.0089(18) -0.0046(16)
C18 0.024(2) 0.033(2) 0.035(2) 0.0035(19) -0.0095(18) -0.0094(17)
C19 0.023(2) 0.0205(19) 0.029(2) -0.0020(16) -0.0003(17) -0.0073(15)
C20 0.017(2) 0.039(2) 0.038(2) 0.001(2) -0.0058(18) -0.0060(17)
C21 0.035(2) 0.0184(19) 0.032(2) 0.0019(17) 0.0037(19) -0.0033(17)
C22 0.044(3) 0.031(2) 0.029(2) 0.0001(19) -0.003(2) -0.012(2)
C31 0.0127(17) 0.0152(17) 0.0228(19) -0.0024(15) 0.0036(14) -0.0036(13)
C32 0.0180(18) 0.0171(17) 0.0212(19) 0.0016(15) 0.0042(15) -0.0070(14)
C33 0.0226(19) 0.0162(17) 0.0175(18) 0.0061(14) 0.0010(15) -0.0068(14)
C34 0.0217(19) 0.0150(17) 0.0169(18) 0.0038(14) -0.0048(15) -0.0031(14)
C35 0.0180(18) 0.0142(16) 0.0189(18) -0.0005(14) 0.0009(15) -0.0022(13)
C36 0.0137(17) 0.0176(17) 0.0189(18) -0.0020(14) 0.0003(14) -0.0036(14)
C37 0.0189(18) 0.0232(19) 0.0212(19) -0.0049(15) -0.0064(15) -0.0061(15)
C38 0.0146(17) 0.0238(19) 0.0202(18) -0.0033(15) -0.0024(14) -0.0066(14)
C39 0.0129(16) 0.0129(16) 0.0208(18) -0.0011(14) 0.0021(14) -0.0023(13)
C40 0.0112(16) 0.0170(17) 0.0205(18) -0.0022(14) -0.0015(14) -0.0034(13)
C41 0.0131(16) 0.0146(16) 0.0177(18) 0.0001(14) -0.0028(14) -0.0009(13)
C42 0.0121(16) 0.0187(17) 0.0172(17) -0.0017(14) -0.0017(14) -0.0020(13)
C43 0.0121(16) 0.0205(18) 0.0149(17) -0.0019(14) -0.0042(14) 0.0001(13)
C44 0.0113(16) 0.0137(16) 0.0167(17) -0.0052(14) -0.0003(13) 0.0017(13)
C45 0.0140(17) 0.0110(16) 0.0212(18) 0.0003(14) -0.0026(14) -0.0004(13)
C46 0.0161(17) 0.0107(16) 0.0204(18) -0.0018(14) -0.0018(14) 0.0003(13)
C47 0.0162(18) 0.0209(18) 0.0202(18) -0.0040(15) -0.0008(15) -0.0040(14)
C48 0.0154(17) 0.0180(17) 0.026(2) -0.0020(15) -0.0028(15) -0.0051(14)
C49 0.0121(16) 0.0116(16) 0.0215(18) -0.0008(14) -0.0018(14) -0.0029(13)
C50 0.0148(17) 0.0096(16) 0.0259(19) -0.0002(14) -0.0006(15) -0.0028(13)
C51 0.0149(17) 0.0161(17) 0.0209(18) -0.0054(14) 0.0005(14) -0.0040(13)
C52 0.020(2) 0.027(2) 0.026(2) 0.0049(17) -0.0012(16) -0.0023(16)
C53 0.016(2) 0.040(2) 0.037(2) 0.003(2) -0.0031(18) 0.0016(17)
C54 0.0131(18) 0.039(2) 0.036(2) -0.002(2) 0.0038(17) -0.0115(17)
C55 0.022(2) 0.026(2) 0.026(2) 0.0003(17) 0.0032(16) -0.0105(16)
C56 0.0181(18) 0.0162(17) 0.0219(18) -0.0009(15) -0.0027(15) -0.0032(14)
C61 0.0189(18) 0.025(2) 0.0208(19) 0.0014(16) -0.0002(15) -0.0117(15)
C62 0.028(2) 0.031(2) 0.022(2) -0.0039(17) 0.0008(17) -0.0094(17)
C63 0.038(2) 0.044(3) 0.023(2) -0.013(2) 0.0024(19) -0.014(2)
C64 0.033(2) 0.065(3) 0.018(2) -0.001(2) -0.0033(18) -0.028(2)
C65 0.029(2) 0.048(3) 0.026(2) 0.009(2) -0.0073(18) -0.018(2)
C66 0.026(2) 0.032(2) 0.025(2) 0.0003(18) -0.0044(17) -0.0119(17)
C71 0.0173(18) 0.0183(17) 0.0179(17) -0.0051(14) -0.0021(14) -0.0076(14)
C72 0.0208(19) 0.026(2) 0.024(2) -0.0020(16) -0.0003(16) -0.0095(16)
C73 0.033(2) 0.027(2) 0.023(2) -0.0060(17) 0.0082(17) -0.0146(18)
C74 0.026(2) 0.035(2) 0.031(2) -0.0130(19) 0.0081(17) -0.0185(18)
C75 0.0160(18) 0.039(2) 0.031(2) -0.0164(19) 0.0019(16) -0.0120(17)
C76 0.0148(18) 0.028(2) 0.0217(19) -0.0071(16) 0.0008(15) -0.0063(15)
C81 0.0168(17) 0.0151(17) 0.0184(18) -0.0004(14) -0.0024(14) -0.0052(14)
C82 0.0145(17) 0.0151(17) 0.0221(18) 0.0010(14) 0.0022(14) -0.0030(13)
C83 0.0215(19) 0.0193(18) 0.031(2) 0.0016(17) -0.0101(17) -0.0026(15)
C84 0.0219(19) 0.0248(19) 0.0205(19) -0.0067(16) -0.0030(16) -0.0054(15)
C85 0.0209(19) 0.0216(19) 0.0234(19) -0.0045(16) -0.0003(16) -0.0041(15)
C86 0.0127(17) 0.0201(18) 0.0224(19) 0.0009(15) -0.0014(14) -0.0013(14)
C1S 0.051(3) 0.042(3) 0.044(3) 0.005(2) -0.008(3) 0.001(2)
C2S 0.048(3) 0.037(3) 0.027(2) 0.004(2) -0.003(2) -0.014(2)
O3S 0.0361(18) 0.0361(17) 0.0415(19) 0.0072(15) -0.0116(15) -0.0148(14)
C4S 0.040(3) 0.041(3) 0.042(3) 0.009(2) -0.015(2) -0.018(2)
C5S 0.049(3) 0.051(3) 0.039(3) 0.014(2) -0.016(2) -0.027(2)

loop_
_atom_type_symbol
_atom_type_description
_atom_type_scat_dispersion_real
_atom_type_scat_dispersion_imag
_atom_type_scat_source
C C 0.0181 0.0091 'International Tables Vol C Tables 4.2.6.8 and 6.1.1.4'
H H 0.0000 0.0000 'International Tables Vol C Tables 4.2.6.8 and 6.1.1.4'
Cl Cl 0.3639 0.7018 'International Tables Vol C Tables 4.2.6.8 and 6.1.1.4'
Co Co -2.3653 3.6143 'International Tables Vol C Tables 4.2.6.8 and 6.1.1.4'
Fe Fe -1.1336 3.1974 'International Tables Vol C Tables 4.2.6.8 and 6.1.1.4'
N N 0.0311 0.0180 'International Tables Vol C Tables 4.2.6.8 and 6.1.1.4'
O O 0.0492 0.0322 'International Tables Vol C Tables 4.2.6.8 and 6.1.1.4'
P P 0.2955 0.4335 'International Tables Vol C Tables 4.2.6.8 and 6.1.1.4'
Ru Ru 0.0552 3.2960 'International Tables Vol C Tables 4.2.6.8 and 6.1.1.4'

loop_
_geom_angle_atom_site_label_1
_geom_angle_atom_site_label_2
_geom_angle_atom_site_label_3
_geom_angle
Cl2 Ru1 Cl1 90.77(3)
O7 Ru1 Cl1 174.03(7)
O7 Ru1 Cl2 90.44(8)
O7 Ru1 O8 87.64(10)
O8 Ru1 Cl1 86.67(7)
O8 Ru1 Cl2 83.72(8)
O9 Ru1 Cl1 90.48(8)
O9 Ru1 Cl2 168.35(8)
O9 Ru1 O7 87.17(10)
O9 Ru1 O8 84.80(11)
N6 Ru1 Cl1 94.47(10)
N6 Ru1 Cl2 95.54(10)
N6 Ru1 O7 91.23(12)
N6 Ru1 O8 178.65(12)
N6 Ru1 O9 95.91(12)
P1 Co1 P3 93.52(4)
P2 Co1 P1 88.90(4)
P2 Co1 P3 89.49(4)
C1 Co1 P1 158.35(15)
C1 Co1 P2 109.27(17)
C1 Co1 P3 98.17(14)
C1 Co1 C2 38.5(2)
C2 Co1 P1 122.99(19)
C2 Co1 P2 147.68(19)
C2 Co1 P3 93.22(16)
C3 Co1 P1 93.81(18)
C3 Co1 P2 148.9(2)
C3 Co1 P3 121.2(2)
C3 Co1 C1 64.5(2)
C3 Co1 C2 37.6(3)
C4 Co1 P1 97.62(16)
C4 Co1 P2 108.9(2)
C4 Co1 P3 158.59(18)
C4 Co1 C1 65.93(19)
C4 Co1 C2 65.4(2)
C4 Co1 C3 40.1(3)
C4 Co1 C5 40.2(3)
C5 Co1 P1 133.66(18)
C5 Co1 P2 89.73(14)
C5 Co1 P3 132.79(18)
C5 Co1 C1 38.9(2)
C5 Co1 C2 65.18(19)
C5 Co1 C3 66.3(2)
N1 Fe1 N5 88.35(12)
N2 Fe1 N1 89.83(13)
N2 Fe1 N5 87.88(12)
N3 Fe1 N1 173.75(12)
N3 Fe1 N2 89.56(13)
N3 Fe1 N4 90.80(12)
N3 Fe1 N5 85.41(12)
N4 Fe1 N1 89.34(13)
N4 Fe1 N2 175.64(12)
N4 Fe1 N5 87.82(12)
N6 Fe1 N1 97.24(13)
N6 Fe1 N2 94.25(13)
N6 Fe1 N3 89.01(14)
N6 Fe1 N4 90.10(13)
N6 Fe1 N5 174.01(14)
O1 P1 Co1 113.13(11)
O2 P1 Co1 108.56(11)
O2 P1 O1 98.42(15)
O7 P1 Co1 119.17(11)
O7 P1 O1 105.30(15)
O7 P1 O2 110.29(15)
O3 P2 Co1 111.19(11)
O3 P2 O4 102.33(15)
O4 P2 Co1 107.04(12)
O8 P2 Co1 116.89(11)
O8 P2 O3 107.85(15)
O8 P2 O4 110.57(15)
O5 P3 Co1 111.63(11)
O6 P3 Co1 107.34(11)
O6 P3 O5 100.40(15)
O9 P3 Co1 121.50(11)
O9 P3 O5 105.17(15)
O9 P3 O6 108.77(15)
C11 O1 P1 121.1(2)
C13 O2 P1 117.2(3)
C15 O3 P2 121.8(2)
C17 O4 P2 117.5(2)
C19 O5 P3 121.1(2)
C21 O6 P3 116.5(3)
P1 O7 Ru1 129.01(16)
P2 O8 Ru1 134.55(17)
P3 O9 Ru1 129.80(15)
C31 N1 Fe1 127.3(3)
C34 N1 Fe1 126.6(2)
C34 N1 C31 106.0(3)
C36 N2 Fe1 127.1(2)
C36 N2 C39 106.3(3)
C39 N2 Fe1 126.2(3)
C41 N3 Fe1 126.3(2)
C41 N3 C44 105.9(3)
C44 N3 Fe1 127.3(2)
C46 N4 Fe1 126.7(2)
C49 N4 Fe1 126.6(3)
C49 N4 C46 106.4(3)
C6 N5 Fe1 121.2(3)
C10 N5 Fe1 121.6(3)
C10 N5 C6 116.7(3)
Fe1 N6 Ru1 172.7(2)
C2 C1 Co1 71.3(3)
C2 C1 C5 108.9(5)
C5 C1 Co1 70.2(3)
C1 C2 Co1 70.2(3)
C3 C2 Co1 70.5(3)
C3 C2 C1 109.3(5)
C2 C3 Co1 71.9(3)
C2 C3 C4 108.5(5)
C4 C3 Co1 69.1(3)
C3 C4 Co1 70.9(3)
C3 C4 C5 106.5(5)
C5 C4 Co1 70.7(3)
C1 C5 Co1 70.9(3)
C1 C5 C4 106.8(5)
C4 C5 Co1 69.1(3)
N5 C6 C7 122.7(4)
C6 C7 C8 119.5(5)
C9 C8 C7 118.4(5)
C10 C9 C8 118.9(5)
N5 C10 C9 123.5(4)
O1 C11 C12 106.8(4)
O2 C13 C14 109.1(4)
O3 C15 C16 106.7(3)
O4 C17 C18 107.7(4)
O5 C19 C20 107.2(3)
O6 C21 C22 110.1(4)
N1 C31 C32 110.0(3)
N1 C31 C50 125.0(3)
C50 C31 C32 124.9(3)
C33 C32 C31 107.5(3)
C32 C33 C34 106.9(3)
N1 C34 C33 109.5(3)
N1 C34 C35 126.3(4)
C35 C34 C33 124.0(4)
C34 C35 C36 123.6(4)
C34 C35 C61 119.9(3)
C36 C35 C61 116.4(3)
N2 C36 C35 125.8(3)
N2 C36 C37 109.7(3)
C35 C36 C37 124.3(4)
C38 C37 C36 107.0(3)
C37 C38 C39 107.5(3)
N2 C39 C38 109.3(3)
N2 C39 C40 125.4(4)
C40 C39 C38 125.1(3)
C39 C40 C41 123.4(4)
C39 C40 C71 118.9(3)
C41 C40 C71 117.6(3)
N3 C41 C40 126.2(3)
N3 C41 C42 110.0(3)
C40 C41 C42 123.8(3)
C43 C42 C41 106.8(3)
C42 C43 C44 107.9(3)
N3 C44 C43 109.4(3)
N3 C44 C45 124.4(3)
C45 C44 C43 126.0(3)
C44 C45 C46 125.0(3)
C44 C45 C81 116.4(3)
C46 C45 C81 118.3(3)
N4 C46 C45 125.7(3)
N4 C46 C47 109.4(3)
C45 C46 C47 124.9(4)
C48 C47 C46 107.4(3)
C47 C48 C49 107.5(3)
N4 C49 C48 109.2(3)
N4 C49 C50 126.4(3)
C50 C49 C48 124.1(3)
C31 C50 C51 119.0(3)
C49 C50 C31 123.3(3)
C49 C50 C51 117.7(3)
C52 C51 C50 120.2(3)
C52 C51 C56 119.0(4)
C56 C51 C50 120.7(3)
C53 C52 C51 120.3(4)
C52 C53 C54 120.6(4)
C53 C54 C55 119.6(4)
C56 C55 C54 119.9(4)
C55 C56 C51 120.5(4)
C62 C61 C35 120.8(4)
C62 C61 C66 119.2(4)
C66 C61 C35 119.9(4)
C61 C62 C63 120.5(4)
C64 C63 C62 119.9(4)
C63 C64 C65 120.1(4)
C64 C65 C66 119.8(5)
C61 C66 C65 120.5(4)
C72 C71 C40 119.9(3)
C72 C71 C76 118.9(4)
C76 C71 C40 121.2(4)
C71 C72 C73 120.7(4)
C74 C73 C72 119.9(4)
C73 C74 C75 120.1(4)
C76 C75 C74 119.8(4)
C75 C76 C71 120.6(4)
C82 C81 C45 120.5(3)
C82 C81 C86 118.3(3)
C86 C81 C45 121.2(3)
C83 C82 C81 121.1(3)
C82 C83 C84 120.0(4)
C85 C84 C83 119.7(4)
C84 C85 C86 120.3(4)
C85 C86 C81 120.6(4)
O3S C2S C1S 109.2(4)
C4S O3S C2S 111.6(4)
O3S C4S C5S 108.7(4)

loop_
_geom_bond_atom_site_label_1
_geom_bond_atom_site_label_2
_geom_bond_distance
Ru1 Cl1 2.3368(9)
Ru1 Cl2 2.3260(9)
Ru1 O7 2.083(2)
Ru1 O8 2.124(3)
Ru1 O9 2.066(3)
Ru1 N6 1.704(3)
Co1 P1 2.1665(11)
Co1 P2 2.1504(11)
Co1 P3 2.1692(11)
Co1 C1 2.076(4)
Co1 C2 2.089(5)
Co1 C3 2.072(5)
Co1 C4 2.048(5)
Co1 C5 2.069(4)
Fe1 N1 2.009(3)
Fe1 N2 2.000(3)
Fe1 N3 1.989(3)
Fe1 N4 1.990(3)
Fe1 N5 2.135(3)
Fe1 N6 1.683(3)
P1 O1 1.610(3)
P1 O2 1.594(3)
P1 O7 1.515(3)
P2 O3 1.598(3)
P2 O4 1.602(3)
P2 O8 1.507(3)
P3 O5 1.615(3)
P3 O6 1.595(3)
P3 O9 1.527(3)
O1 C11 1.442(5)
O2 C13 1.464(5)
O3 C15 1.464(5)
O4 C17 1.477(5)
O5 C19 1.453(5)
O6 C21 1.462(5)
N1 C31 1.375(5)
N1 C34 1.373(5)
N2 C36 1.373(5)
N2 C39 1.376(5)
N3 C41 1.375(5)
N3 C44 1.388(5)
N4 C46 1.375(5)
N4 C49 1.374(5)
N5 C6 1.365(5)
N5 C10 1.361(5)
C1 C2 1.373(8)
C1 C5 1.381(8)
C2 C3 1.342(10)
C3 C4 1.411(10)
C4 C5 1.414(9)
C6 C7 1.365(7)
C7 C8 1.396(8)
C8 C9 1.392(8)
C9 C10 1.366(7)
C11 C12 1.520(6)
C13 C14 1.493(6)
C15 C16 1.494(6)
C17 C18 1.495(6)
C19 C20 1.513(6)
C21 C22 1.494(6)
C31 C32 1.432(5)
C31 C50 1.398(6)
C32 C33 1.340(6)
C33 C34 1.452(5)
C34 C35 1.382(5)
C35 C36 1.394(5)
C35 C61 1.505(5)
C36 C37 1.434(5)
C37 C38 1.350(6)
C38 C39 1.433(5)
C39 C40 1.390(5)
C40 C41 1.390(5)
C40 C71 1.494(5)
C41 C42 1.438(5)
C42 C43 1.352(5)
C43 C44 1.427(5)
C44 C45 1.391(5)
C45 C46 1.391(5)
C45 C81 1.493(5)
C46 C47 1.435(5)
C47 C48 1.342(6)
C48 C49 1.438(5)
C49 C50 1.395(5)
C50 C51 1.498(5)
C51 C52 1.397(6)
C51 C56 1.400(6)
C52 C53 1.386(6)
C53 C54 1.391(7)
C54 C55 1.394(6)
C55 C56 1.391(5)
C61 C62 1.381(6)
C61 C66 1.392(6)
C62 C63 1.402(6)
C63 C64 1.382(8)
C64 C65 1.383(7)
C65 C66 1.398(6)
C71 C72 1.390(6)
C71 C76 1.404(6)
C72 C73 1.392(6)
C73 C74 1.388(7)
C74 C75 1.395(7)
C75 C76 1.388(6)
C81 C82 1.392(5)
C81 C86 1.406(5)
C82 C83 1.386(6)
C83 C84 1.393(6)
C84 C85 1.386(6)
C85 C86 1.386(6)
C1S C2S 1.485(8)
C2S O3S 1.425(6)
O3S C4S 1.418(6)
C4S C5S 1.496(7)
